data_7706957
loop_
_publ_author_name
'Mikami, Kaiyu'
'Hui, Shen'
'Kubo, Kazuyuki'
'Kume, Shoko'
'Mizuta, Tsutomu'

_publ_section_title
;
 The
 [Ag<sub>25</sub>Cu<sub>4</sub>H<sub>8</sub>Br<sub>6</sub>(CCPh)<sub>12</sub>(PPh<sub>3</sub>)<sub>12</sub>]<sup>3+</sup>&#x2009;:&#x2009;Ag<sub>13</sub>H<sub>8</sub>
 silver hydride core protected by
 [CuAg<sub>3</sub>(CCPh)<sub>3</sub>(PPh<sub>3</sub>)<sub>3</sub>]<sup>+</sup>
 motifs.
;
_journal_issue 16
_journal_name_full 'Dalton transactions (Cambridge, England : 2003)'
_journal_page_first 5659
_journal_page_last 5665
_journal_paper_doi 10.1039/d1dt00294e
_journal_volume 50
_journal_year 2021
_chemical_formula_sum 'C966 H768 Ag36 B12 Cl72 Cu12 F48 P36'
_chemical_formula_weight 21730.60
_chemical_name_common 20180728_mikami_R3c
_space_group_crystal_system trigonal
_space_group_IT_number 167
_space_group_name_Hall '-R 3 2"c'
_space_group_name_H-M_alt 'R -3 c :H'
_atom_sites_solution_hydrogens geom
_atom_sites_solution_primary direct
_atom_sites_solution_secondary difmap
_audit_update_record
;
2021-01-15 deposited with the CCDC.	2021-03-15 downloaded from the CCDC.
;
_cell_angle_alpha 90
_cell_angle_beta 90
_cell_angle_gamma 120
_cell_formula_units_Z 1
_cell_length_a 19.005(8)
_cell_length_b 19.005
_cell_length_c 70.25(3)
_cell_measurement_reflns_used 618
_cell_measurement_temperature 173.0(2)
_cell_measurement_theta_max 27.2430
_cell_measurement_theta_min 2.7370
_cell_volume 21974(13)
_computing_cell_refinement 'SAINT V8.34A (Bruker AXS Inc., 2013)'
_computing_data_collection 'APEX2(Bruker AXS)'
_computing_data_reduction 'SAINT V8.34A (Bruker AXS Inc., 2013)'
_computing_molecular_graphics 'XSHELL V6.3.1(Bruker AXS)'
_computing_publication_material 'Generate Report (Bruker AXS)'
_diffrn_ambient_temperature 173.0(2)
_diffrn_measured_fraction_theta_full 0.999
_diffrn_measured_fraction_theta_max 0.999
_diffrn_measurement_device_type 'Bruker D8 goniometer'
_diffrn_measurement_method 'omega scans'
_diffrn_radiation_monochromator 'multilayered conforcal mirror'
_diffrn_radiation_type MoKa
_diffrn_radiation_wavelength 0.71073
_diffrn_reflns_av_R_equivalents 0.0282
_diffrn_reflns_av_unetI/netI 0.0171
_diffrn_reflns_limit_h_max 15
_diffrn_reflns_limit_h_min -24
_diffrn_reflns_limit_k_max 24
_diffrn_reflns_limit_k_min -8
_diffrn_reflns_limit_l_max 90
_diffrn_reflns_limit_l_min -90
_diffrn_reflns_number 39718
_diffrn_reflns_theta_full 27.26
_diffrn_reflns_theta_max 27.26
_diffrn_reflns_theta_min 1.70
_diffrn_source 'rotating-anode X-ray tube'
_diffrn_source_type 'Bruker Turbo X-ray Source'
_exptl_absorpt_coefficient_mu 1.416
_exptl_absorpt_correction_T_max 0.90
_exptl_absorpt_correction_T_min 0.79
_exptl_absorpt_correction_type empirical
_exptl_absorpt_process_details 'SADABS V2012/1 (Bruker AXS Inc.)'
_exptl_crystal_colour 'clear light colourless'
_exptl_crystal_density_diffrn 1.642
_exptl_crystal_density_method 'not measured'
_exptl_crystal_description block
_exptl_crystal_F_000 10860
_exptl_crystal_size_max 0.180
_exptl_crystal_size_mid 0.140
_exptl_crystal_size_min 0.080
_refine_diff_density_max 0.979
_refine_diff_density_min -1.473
_refine_ls_extinction_method none
_refine_ls_goodness_of_fit_ref 1.060
_refine_ls_hydrogen_treatment constr
_refine_ls_matrix_type full
_refine_ls_number_parameters 297
_refine_ls_number_reflns 5491
_refine_ls_number_restraints 0
_refine_ls_restrained_S_all 1.060
_refine_ls_R_factor_all 0.0502
_refine_ls_R_factor_gt 0.0419
_refine_ls_shift/su_max 0.004
_refine_ls_shift/su_mean 0.000
_refine_ls_structure_factor_coef Fsqd
_refine_ls_weighting_details 'w=1/[\s^2^(Fo^2^)+(0.0676P)^2^+141.3766P] where P=(Fo^2^+2Fc^2^)/3'
_refine_ls_weighting_scheme calc
_refine_ls_wR_factor_gt 0.1147
_refine_ls_wR_factor_ref 0.1237
_reflns_number_gt 4760
_reflns_number_total 5491
_reflns_threshold_expression 'I > 2\s(I)'
_cod_data_source_file d1dt00294e2.cif
_cod_data_source_block 20180723_mikamiAgCu2
_cod_depositor_comments 'Adding full bibliography for 7706956--7706960.cif.'
_cod_original_cell_volume 21970.(20)
_cod_original_sg_symbol_H-M 'R -3 c'
_cod_database_code 7706957

loop_
_space_group_symop_operation_xyz
'x, y, z'
'-y, x-y, z'
'-x+y, -x, z'
'y, x, -z+1/2'
'x-y, -y, -z+1/2'
'-x, -x+y, -z+1/2'
'x+2/3, y+1/3, z+1/3'
'-y+2/3, x-y+1/3, z+1/3'
'-x+y+2/3, -x+1/3, z+1/3'
'y+2/3, x+1/3, -z+5/6'
'x-y+2/3, -y+1/3, -z+5/6'
'-x+2/3, -x+y+1/3, -z+5/6'
'x+1/3, y+2/3, z+2/3'
'-y+1/3, x-y+2/3, z+2/3'
'-x+y+1/3, -x+2/3, z+2/3'
'y+1/3, x+2/3, -z+7/6'
'x-y+1/3, -y+2/3, -z+7/6'
'-x+1/3, -x+y+2/3, -z+7/6'
'-x, -y, -z'
'y, -x+y, -z'
'x-y, x, -z'
'-y, -x, z-1/2'
'-x+y, y, z-1/2'
'x, x-y, z-1/2'
'-x+2/3, -y+1/3, -z+1/3'
'y+2/3, -x+y+1/3, -z+1/3'
'x-y+2/3, x+1/3, -z+1/3'
'-y+2/3, -x+1/3, z-1/6'
'-x+y+2/3, y+1/3, z-1/6'
'x+2/3, x-y+1/3, z-1/6'
'-x+1/3, -y+2/3, -z+2/3'
'y+1/3, -x+y+2/3, -z+2/3'
'x-y+1/3, x+2/3, -z+2/3'
'-y+1/3, -x+2/3, z+1/6'
'-x+y+1/3, y+2/3, z+1/6'
'x+1/3, x-y+2/3, z+1/6'

loop_
_atom_site_type_symbol
_atom_site_label
_atom_site_fract_x
_atom_site_fract_y
_atom_site_fract_z
_atom_site_U_iso_or_equiv
_atom_site_adp_type
_atom_site_calc_flag
_atom_site_refinement_flags_adp
_atom_site_refinement_flags_occupancy
_atom_site_refinement_flags_posn
_atom_site_occupancy
_atom_site_disorder_assembly
_atom_site_disorder_group
Ag Ag1 0.45252(2) 0.62699(2) 0.67827(2) 0.03162(11) Uani d . . . 1 . .
Cu Cu1 0.333333 0.666667 0.64614(2) 0.02266(15) Uani d T P S 1 . .
P P1 0.52897(5) 0.59794(5) 0.70148(2) 0.02900(19) Uani d . . . 1 . .
C C1 0.4211(2) 0.63811(19) 0.64535(5) 0.0269(6) Uani d . . . 1 . .
C C2 0.4693(2) 0.6147(2) 0.64244(5) 0.0306(7) Uani d . . . 1 . .
C C3 0.5221(2) 0.5861(2) 0.63527(5) 0.0349(8) Uani d . . . 1 . .
C C4 0.5328(3) 0.5854(3) 0.61539(6) 0.0477(10) Uani d . . . 1 . .
H H4 0.507084 0.605116 0.607069 0.057 Uiso calc U . R 1 . .
C C5 0.5806(3) 0.5562(4) 0.60804(8) 0.0714(16) Uani d . . . 1 . .
H H5 0.588876 0.55736 0.594684 0.086 Uiso calc U . R 1 . .
C C6 0.6169(3) 0.5249(4) 0.62003(9) 0.0716(16) Uani d . . . 1 . .
H H6 0.647621 0.502686 0.614783 0.086 Uiso calc U . R 1 . .
C C7 0.6082(3) 0.5263(3) 0.63952(8) 0.0577(12) Uani d . . . 1 . .
H H7 0.634212 0.506585 0.647704 0.069 Uiso calc U . R 1 . .
C C8 0.5612(2) 0.5566(3) 0.64711(7) 0.0447(9) Uani d . . . 1 . .
H H8 0.555354 0.557461 0.660528 0.054 Uiso calc U . R 1 . .
C C9 0.6367(2) 0.6353(2) 0.69673(5) 0.0337(7) Uani d . . . 1 . .
C C10 0.6895(2) 0.7183(3) 0.69509(6) 0.0440(9) Uani d . . . 1 . .
H H10 0.669491 0.754829 0.696601 0.053 Uiso calc U . R 1 . .
C C11 0.7717(3) 0.7487(3) 0.69126(7) 0.0562(12) Uani d . . . 1 . .
H H11 0.807632 0.805668 0.690501 0.067 Uiso calc U . R 1 . .
C C12 0.8009(3) 0.6960(4) 0.68857(7) 0.0565(12) Uani d . . . 1 . .
H H00P 0.856997 0.716627 0.686092 0.068 Uiso calc U . R 1 . .
C C13 0.7483(3) 0.6131(3) 0.68950(7) 0.0528(11) Uani d . . . 1 . .
H H12 0.76822 0.576884 0.687187 0.063 Uiso calc U . R 1 . .
C C14 0.6664(3) 0.5821(3) 0.69380(6) 0.0410(9) Uani d . . . 1 . .
H H13 0.630898 0.525053 0.694721 0.049 Uiso calc U . R 1 . .
C C15 0.4856(2) 0.4897(2) 0.70641(5) 0.0316(7) Uani d . . . 1 . .
C C16 0.4946(3) 0.4618(2) 0.72411(6) 0.0414(9) Uani d . . . 1 . .
H H15 0.524861 0.499535 0.733863 0.05 Uiso calc U . R 1 . .
C C17 0.4591(3) 0.3786(3) 0.72754(7) 0.0513(11) Uani d . . . 1 . .
H H16 0.464793 0.359967 0.739682 0.062 Uiso calc U . R 1 . .
C C18 0.4163(3) 0.3236(3) 0.71352(7) 0.0523(11) Uani d . . . 1 . .
H H17 0.391288 0.267069 0.716097 0.063 Uiso calc U . R 1 . .
C C19 0.4092(3) 0.3499(3) 0.69559(7) 0.0483(10) Uani d . . . 1 . .
H H18 0.381775 0.31154 0.685727 0.058 Uiso calc U . R 1 . .
C C20 0.4424(2) 0.4329(2) 0.69204(6) 0.0379(8) Uani d . . . 1 . .
H H19 0.435779 0.450926 0.679907 0.046 Uiso calc U . R 1 . .
C C21 0.5256(2) 0.6401(2) 0.72474(5) 0.0313(7) Uani d . . . 1 . .
C C22 0.4490(2) 0.6249(3) 0.73083(6) 0.0408(9) Uani d . . . 1 . .
H H21 0.402904 0.596246 0.722845 0.049 Uiso calc U . R 1 . .
C C23 0.4409(3) 0.6522(3) 0.74865(6) 0.0495(10) Uani d . . . 1 . .
H H22 0.388744 0.640271 0.752969 0.059 Uiso calc U . R 1 . .
C C24 0.5079(3) 0.6962(3) 0.76008(6) 0.0493(10) Uani d . . . 1 . .
H H23 0.501875 0.715235 0.77213 0.059 Uiso calc U . R 1 . .
C C25 0.5836(3) 0.7127(3) 0.75404(6) 0.0501(10) Uani d . . . 1 . .
H H24 0.629784 0.743613 0.761885 0.06 Uiso calc U . R 1 . .
C C26 0.5928(2) 0.6841(2) 0.73647(6) 0.0397(8) Uani d . . . 1 . .
H H25 0.644935 0.694652 0.732478 0.048 Uiso calc U . R 1 . .
B B1 0.666667 0.333333 0.63515(15) 0.057(2) Uani d T P S 1 . .
F F1 0.5902(2) 0.2927(3) 0.64193(7) 0.1202(16) Uani d . . . 1 . .
F F2 0.666667 0.333333 0.61568(11) 0.145(4) Uani d T P S 1 . .
C C27 0.666667 0.333333 0.68481(19) 0.091(3) Uani d T P S 1 . .
H H27 0.666669 0.333332 0.67058 0.109 Uiso calc U P R 1 . .
Cl Cl1 0.46647(18) 0.2664(2) 0.59616(4) 0.1555(12) Uani d . . . 1 . .
C C28 0.5455(6) 0.333333 0.583333 0.141(6) Uani d T P S 1 . .
H H28A 0.591686 0.363982 0.592115 0.169 Uiso calc U P R 0.5 . .
H H28B 0.561039 0.302685 0.574552 0.169 Uiso calc U P R 0.5 . .
Cl Cl2 0.5962(3) 0.3486(3) 0.69661(8) 0.245(3) Uani d . . . 1 . .

loop_
_atom_site_aniso_label
_atom_site_aniso_U_11
_atom_site_aniso_U_22
_atom_site_aniso_U_33
_atom_site_aniso_U_12
_atom_site_aniso_U_13
_atom_site_aniso_U_23
Ag1 0.03119(16) 0.03573(16) 0.03310(16) 0.02061(12) -0.00256(10) 0.00059(10)
Cu1 0.0229(2) 0.0229(2) 0.0222(3) 0.01145(10) 0 0
P1 0.0286(4) 0.0314(4) 0.0300(4) 0.0172(4) -0.0001(3) -0.0004(3)
C1 0.0261(15) 0.0258(15) 0.0262(15) 0.0110(13) 0.0006(12) 0.0020(12)
C2 0.0281(16) 0.0268(16) 0.0330(17) 0.0108(14) 0.0018(13) -0.0016(13)
C3 0.0292(17) 0.0338(18) 0.042(2) 0.0163(15) 0.0007(14) -0.0079(15)
C4 0.043(2) 0.056(3) 0.046(2) 0.027(2) 0.0033(18) -0.0088(19)
C5 0.065(3) 0.096(4) 0.060(3) 0.046(3) 0.009(3) -0.026(3)
C6 0.057(3) 0.083(4) 0.093(4) 0.049(3) 0.001(3) -0.032(3)
C7 0.047(2) 0.062(3) 0.081(3) 0.040(2) -0.008(2) -0.017(3)
C8 0.038(2) 0.046(2) 0.056(2) 0.0267(18) -0.0009(18) -0.0059(19)
C9 0.0295(17) 0.044(2) 0.0312(17) 0.0213(16) 0.0003(13) 0.0029(14)
C10 0.037(2) 0.046(2) 0.052(2) 0.0224(18) 0.0087(17) 0.0103(18)
C11 0.039(2) 0.059(3) 0.060(3) 0.017(2) 0.008(2) 0.012(2)
C12 0.036(2) 0.090(4) 0.050(2) 0.036(2) 0.0071(18) 0.010(2)
C13 0.047(2) 0.082(3) 0.049(2) 0.046(3) 0.0051(19) 0.006(2)
C14 0.041(2) 0.053(2) 0.040(2) 0.0320(19) 0.0009(16) 0.0016(17)
C15 0.0321(17) 0.0322(17) 0.0348(17) 0.0192(15) 0.0010(14) 0.0023(14)
C16 0.051(2) 0.041(2) 0.0354(19) 0.0246(19) -0.0054(17) -0.0021(16)
C17 0.067(3) 0.043(2) 0.047(2) 0.030(2) -0.004(2) 0.0073(19)
C18 0.063(3) 0.035(2) 0.064(3) 0.029(2) -0.005(2) 0.0027(19)
C19 0.057(3) 0.037(2) 0.055(2) 0.0259(19) -0.013(2) -0.0123(18)
C20 0.044(2) 0.0366(19) 0.0372(18) 0.0228(17) -0.0065(16) -0.0039(15)
C21 0.0369(18) 0.0306(17) 0.0307(16) 0.0200(15) -0.0011(14) 0.0005(13)
C22 0.040(2) 0.049(2) 0.037(2) 0.0253(18) -0.0001(15) -0.0011(16)
C23 0.060(3) 0.065(3) 0.040(2) 0.044(2) 0.0075(19) -0.001(2)
C24 0.076(3) 0.048(2) 0.036(2) 0.039(2) 0.001(2) -0.0047(17)
C25 0.065(3) 0.044(2) 0.040(2) 0.026(2) -0.014(2) -0.0096(18)
C26 0.039(2) 0.040(2) 0.0390(19) 0.0189(17) -0.0026(16) -0.0006(16)
B1 0.057(3) 0.057(3) 0.059(6) 0.0283(17) 0 0
F1 0.066(2) 0.131(4) 0.135(4) 0.028(3) 0.002(2) 0.006(3)
F2 0.184(6) 0.184(6) 0.065(4) 0.092(3) 0 0
C27 0.097(5) 0.097(5) 0.079(7) 0.049(3) 0 0
Cl1 0.1107(18) 0.166(3) 0.138(2) 0.0306(18) -0.0045(17) 0.0444(19)
C28 0.100(5) 0.215(17) 0.145(12) 0.108(8) -0.021(6) -0.041(12)
Cl2 0.282(6) 0.217(4) 0.301(6) 0.173(4) 0.131(5) 0.031(4)

loop_
_atom_type_symbol
_atom_type_description
_atom_type_scat_dispersion_real
_atom_type_scat_dispersion_imag
_atom_type_scat_source
C C 0.0033 0.0016 'International Tables Vol C Tables 4.2.6.8 and 6.1.1.4'
H H 0.0000 0.0000 'International Tables Vol C Tables 4.2.6.8 and 6.1.1.4'
Ag Ag -0.8971 1.1015 'International Tables Vol C Tables 4.2.6.8 and 6.1.1.4'
B B 0.0013 0.0007 'International Tables Vol C Tables 4.2.6.8 and 6.1.1.4'
Cl Cl 0.1484 0.1585 'International Tables Vol C Tables 4.2.6.8 and 6.1.1.4'
Cu Cu 0.3201 1.2651 'International Tables Vol C Tables 4.2.6.8 and 6.1.1.4'
F F 0.0171 0.0103 'International Tables Vol C Tables 4.2.6.8 and 6.1.1.4'
P P 0.1023 0.0942 'International Tables Vol C Tables 4.2.6.8 and 6.1.1.4'

loop_
_geom_angle_atom_site_label_1
_geom_angle_atom_site_label_2
_geom_angle_atom_site_label_3
_geom_angle_site_symmetry_1
_geom_angle_site_symmetry_3
_geom_angle
_geom_angle_publ_flag
C1 Ag1 P1 . . 149.70(8) ?
C1 Ag1 C1 . 26_456 93.26(13) ?
P1 Ag1 C1 . 26_456 107.86(8) ?
C1 Ag1 C1 . 27_556 92.84(14) ?
P1 Ag1 C1 . 27_556 109.69(8) ?
C1 Ag1 C1 26_456 27_556 85.98(15) ?
C1 Ag1 C2 . . 28.15(12) ?
P1 Ag1 C2 . . 121.57(9) ?
C1 Ag1 C2 26_456 . 111.47(11) ?
C1 Ag1 C2 27_556 . 114.44(11) ?
C1 Ag1 Cu1 . 25_566 85.55(8) ?
P1 Ag1 Cu1 . 25_566 124.73(3) ?
C1 Ag1 Cu1 26_456 25_566 43.73(8) ?
C1 Ag1 Cu1 27_556 25_566 43.63(8) ?
C2 Ag1 Cu1 . 25_566 113.59(8) ?
C1 Ag1 Ag1 . 26_456 51.99(8) ?
P1 Ag1 Ag1 . 26_456 130.37(3) ?
C1 Ag1 Ag1 26_456 26_456 48.74(8) ?
C1 Ag1 Ag1 27_556 26_456 110.61(8) ?
C2 Ag1 Ag1 . 26_456 63.11(8) ?
Cu1 Ag1 Ag1 25_566 26_456 72.38(3) ?
C1 Ag1 Ag1 . 27_556 51.58(8) ?
P1 Ag1 Ag1 . 27_556 132.69(3) ?
C1 Ag1 Ag1 26_456 27_556 110.76(8) ?
C1 Ag1 Ag1 27_556 27_556 48.66(8) ?
C2 Ag1 Ag1 . 27_556 66.50(8) ?
Cu1 Ag1 Ag1 25_566 27_556 72.381(13) ?
Ag1 Ag1 Ag1 26_456 27_556 95.975(17) ?
C1 Cu1 C1 . 2_665 119.925(15) ?
C1 Cu1 C1 . 3_565 119.92(3) ?
C1 Cu1 C1 2_665 3_565 119.924(17) ?
C1 Cu1 Ag1 . 26_456 61.51(9) ?
C1 Cu1 Ag1 2_665 26_456 168.61(10) ?
C1 Cu1 Ag1 3_565 26_456 61.01(9) ?
C1 Cu1 Ag1 . 27_556 61.01(10) ?
C1 Cu1 Ag1 2_665 27_556 61.51(9) ?
C1 Cu1 Ag1 3_565 27_556 168.61(10) ?
Ag1 Cu1 Ag1 26_456 27_556 115.113(15) ?
C1 Cu1 Ag1 . 25_566 168.60(10) ?
C1 Cu1 Ag1 2_665 25_566 61.01(9) ?
C1 Cu1 Ag1 3_565 25_566 61.51(9) ?
Ag1 Cu1 Ag1 26_456 25_566 115.109(15) ?
Ag1 Cu1 Ag1 27_556 25_566 115.11(3) ?
C1 Cu1 Cu1 . 25_566 91.59(9) ?
C1 Cu1 Cu1 2_665 25_566 91.59(9) ?
C1 Cu1 Cu1 3_565 25_566 91.59(9) ?
Ag1 Cu1 Cu1 26_456 25_566 77.025(15) ?
Ag1 Cu1 Cu1 27_556 25_566 77.024(15) ?
Ag1 Cu1 Cu1 25_566 25_566 77.020(16) ?
C15 P1 C9 . . 105.01(17) ?
C15 P1 C21 . . 103.17(16) ?
C9 P1 C21 . . 105.62(17) ?
C15 P1 Ag1 . . 113.57(12) ?
C9 P1 Ag1 . . 118.06(12) ?
C21 P1 Ag1 . . 110.11(12) ?
C2 C1 Cu1 . . 170.5(3) ?
C2 C1 Ag1 . . 82.3(2) ?
Cu1 C1 Ag1 . . 105.85(14) ?
C2 C1 Ag1 . 27_556 111.7(2) ?
Cu1 C1 Ag1 . 27_556 75.26(11) ?
Ag1 C1 Ag1 . 27_556 79.69(10) ?
C2 C1 Ag1 . 26_456 102.3(2) ?
Cu1 C1 Ag1 . 26_456 74.86(10) ?
Ag1 C1 Ag1 . 26_456 79.36(9) ?
Ag1 C1 Ag1 27_556 26_456 136.85(14) ?
C1 C2 C3 . . 169.2(4) ?
C1 C2 Ag1 . . 69.6(2) ?
C3 C2 Ag1 . . 121.1(3) ?
C8 C3 C4 . . 118.4(4) ?
C8 C3 C2 . . 123.1(4) ?
C4 C3 C2 . . 118.5(4) ?
C5 C4 C3 . . 120.0(5) ?
C5 C4 H4 . . 120.0 ?
C3 C4 H4 . . 120.0 ?
C4 C5 C6 . . 120.7(5) ?
C4 C5 H5 . . 119.6 ?
C6 C5 H5 . . 119.6 ?
C7 C6 C5 . . 120.0(4) ?
C7 C6 H6 . . 120.0 ?
C5 C6 H6 . . 120.0 ?
C6 C7 C8 . . 119.8(5) ?
C6 C7 H7 . . 120.1 ?
C8 C7 H7 . . 120.1 ?
C7 C8 C3 . . 121.0(4) ?
C7 C8 H8 . . 119.5 ?
C3 C8 H8 . . 119.5 ?
C10 C9 C14 . . 119.1(4) ?
C10 C9 P1 . . 119.3(3) ?
C14 C9 P1 . . 121.5(3) ?
C9 C10 C11 . . 120.7(4) ?
C9 C10 H10 . . 119.7 ?
C11 C10 H10 . . 119.7 ?
C12 C11 C10 . . 120.0(5) ?
C12 C11 H11 . . 120.0 ?
C10 C11 H11 . . 120.0 ?
C11 C12 C13 . . 119.8(4) ?
C11 C12 H00P . . 120.1 ?
C13 C12 H00P . . 120.1 ?
C12 C13 C14 . . 120.6(4) ?
C12 C13 H12 . . 119.7 ?
C14 C13 H12 . . 119.7 ?
C13 C14 C9 . . 119.7(4) ?
C13 C14 H13 . . 120.2 ?
C9 C14 H13 . . 120.2 ?
C16 C15 C20 . . 118.9(3) ?
C16 C15 P1 . . 121.7(3) ?
C20 C15 P1 . . 119.4(3) ?
C15 C16 C17 . . 120.2(4) ?
C15 C16 H15 . . 119.9 ?
C17 C16 H15 . . 119.9 ?
C18 C17 C16 . . 120.4(4) ?
C18 C17 H16 . . 119.8 ?
C16 C17 H16 . . 119.8 ?
C17 C18 C19 . . 120.4(4) ?
C17 C18 H17 . . 119.8 ?
C19 C18 H17 . . 119.8 ?
C18 C19 C20 . . 119.9(4) ?
C18 C19 H18 . . 120.1 ?
C20 C19 H18 . . 120.1 ?
C19 C20 C15 . . 120.0(4) ?
C19 C20 H19 . . 120.0 ?
C15 C20 H19 . . 120.0 ?
C26 C21 C22 . . 119.3(4) ?
C26 C21 P1 . . 124.5(3) ?
C22 C21 P1 . . 116.2(3) ?
C23 C22 C21 . . 119.6(4) ?
C23 C22 H21 . . 120.2 ?
C21 C22 H21 . . 120.2 ?
C24 C23 C22 . . 120.6(4) ?
C24 C23 H22 . . 119.7 ?
C22 C23 H22 . . 119.7 ?
C25 C24 C23 . . 120.1(4) ?
C25 C24 H23 . . 120.0 ?
C23 C24 H23 . . 120.0 ?
C24 C25 C26 . . 120.2(4) ?
C24 C25 H24 . . 119.9 ?
C26 C25 H24 . . 119.9 ?
C21 C26 C25 . . 120.1(4) ?
C21 C26 H25 . . 119.9 ?
C25 C26 H25 . . 119.9 ?
F1 B1 F1 . 2_655 108.2(5) ?
F1 B1 F1 . 3_665 108.2(5) ?
F1 B1 F1 2_655 3_665 108.2(5) ?
F1 B1 F2 . . 110.7(5) ?
F1 B1 F2 2_655 . 110.7(5) ?
F1 B1 F2 3_665 . 110.7(5) ?
Cl2 C27 Cl2 2_655 . 98.7(6) ?
Cl2 C27 Cl2 2_655 3_665 98.7(6) ?
Cl2 C27 Cl2 . 3_665 98.7(6) ?
Cl2 C27 H27 2_655 . 118.8 ?
Cl2 C27 H27 . . 118.8 ?
Cl2 C27 H27 3_665 . 118.8 ?
Cl1 C28 Cl1 17 . 117.5(7) ?
Cl1 C28 H28A 17 . 107.9 ?
Cl1 C28 H28A . . 107.9 ?
Cl1 C28 H28B 17 . 107.9 ?
Cl1 C28 H28B . . 107.9 ?
H28A C28 H28B . . 107.2 ?

loop_
_geom_bond_atom_site_label_1
_geom_bond_atom_site_label_2
_geom_bond_site_symmetry_2
_geom_bond_distance
_geom_bond_publ_flag
Ag1 C1 . 2.423(3) ?
Ag1 P1 . 2.4242(11) ?
Ag1 C1 26_456 2.526(3) ?
Ag1 C1 27_556 2.543(3) ?
Ag1 C2 . 2.563(4) ?
Ag1 Cu1 25_566 2.7933(10) ?
Ag1 Ag1 26_456 3.1724(9) ?
Ag1 Ag1 27_556 3.1724(5) ?
Cu1 C1 . 1.997(3) ?
Cu1 C1 2_665 1.997(3) ?
Cu1 C1 3_565 1.997(4) ?
Cu1 Cu1 25_566 2.8843(17) ?
P1 C15 . 1.826(4) ?
P1 C9 . 1.832(4) ?
P1 C21 . 1.836(4) ?
C1 C2 . 1.220(5) ?
C2 C3 . 1.449(5) ?
C3 C8 . 1.405(6) ?
C3 C4 . 1.412(6) ?
C4 C5 . 1.380(6) ?
C4 H4 . 0.95 ?
C5 C6 . 1.396(9) ?
C5 H5 . 0.95 ?
C6 C7 . 1.381(8) ?
C6 H6 . 0.95 ?
C7 C8 . 1.389(6) ?
C7 H7 . 0.95 ?
C8 H8 . 0.95 ?
C9 C10 . 1.387(6) ?
C9 C14 . 1.398(5) ?
C10 C11 . 1.394(6) ?
C10 H10 . 0.95 ?
C11 C12 . 1.379(7) ?
C11 H11 . 0.95 ?
C12 C13 . 1.382(8) ?
C12 H00P . 0.95 ?
C13 C14 . 1.395(6) ?
C13 H12 . 0.95 ?
C14 H13 . 0.95 ?
C15 C16 . 1.396(5) ?
C15 C20 . 1.405(5) ?
C16 C17 . 1.395(6) ?
C16 H15 . 0.95 ?
C17 C18 . 1.369(7) ?
C17 H16 . 0.95 ?
C18 C19 . 1.387(7) ?
C18 H17 . 0.95 ?
C19 C20 . 1.398(6) ?
C19 H18 . 0.95 ?
C20 H19 . 0.95 ?
C21 C26 . 1.393(5) ?
C21 C22 . 1.401(5) ?
C22 C23 . 1.392(6) ?
C22 H21 . 0.95 ?
C23 C24 . 1.379(7) ?
C23 H22 . 0.95 ?
C24 C25 . 1.378(7) ?
C24 H23 . 0.95 ?
C25 C26 . 1.394(6) ?
C25 H24 . 0.95 ?
C26 H25 . 0.95 ?
B1 F1 . 1.346(6) ?
B1 F1 2_655 1.347(6) ?
B1 F1 3_665 1.347(6) ?
B1 F2 . 1.368(13) ?
C27 Cl2 2_655 1.718(7) ?
C27 Cl2 . 1.718(7) ?
C27 Cl2 3_665 1.719(7) ?
C27 H27 . 1.0 ?
Cl1 C28 . 1.666(7) ?
C28 H28A . 0.99 ?
C28 H28B . 0.99 ?
